data_4038126
loop_
_publ_author_name
'Yepremyan, Akop'
'Mekhail, Magy A.'
'Niebuhr, Brian P.'
'Pota, Kristof'
'Sadagopan, Nishanth'
'Schwartz, Timothy M.'
'Green, Kayla N.'

_publ_section_title
;
 Synthesis of 12-Membered Tetra-aza Macrocyclic Pyridinophanes Bearing
 Electron-Withdrawing Groups.
;
_journal_issue 7
_journal_name_full 'The Journal of organic chemistry'
_journal_page_first 4988
_journal_page_last 4998
_journal_paper_doi 10.1021/acs.joc.0c00188
_journal_volume 85
_journal_year 2020
_chemical_formula_moiety 'C11 H20 Cl N4, Cl, 2(C F3 O3 S)'
_chemical_formula_sum 'C13 H20 Cl2 F6 N4 O6 S2'
_chemical_formula_weight 577.355
_chemical_name_common Fe(L8)
_space_group_crystal_system monoclinic
_space_group_IT_number 14
_space_group_name_Hall '-P 2ybc'
_space_group_name_H-M_alt 'P 1 21/c 1'
_symmetry_Int_Tables_number 14
_audit_creation_date 2019-11-07
_audit_creation_method
;
Olex2 1.3-alpha
(compiled 2019.10.31 svn.r3677 for OlexSys, GUI svn.r5972)
;
_cell_angle_alpha 90
_cell_angle_beta 90.475(3)
_cell_angle_gamma 90
_cell_formula_units_Z 4
_cell_length_a 11.471(1)
_cell_length_b 7.8357(7)
_cell_length_c 24.225(3)
_cell_measurement_reflns_used 9918
_cell_measurement_temperature 100.(2)
_cell_measurement_theta_max 36.3154
_cell_measurement_theta_min 2.4365
_cell_volume 2177.3(4)
_computing_cell_refinement 'SAINT V8.38A (Bruker Nano, Inc., 2017)'
_computing_data_collection 'Bruker Instrument Service vV6.2.11 RC6 (Bruker Nano, Inc., 2019)'
_computing_data_reduction 'SAINT V8.38A (Bruker Nano, Inc., 2017)'
_computing_molecular_graphics 'Olex2 1.3-alpha (Dolomanov et al., 2009)'
_computing_publication_material 'Olex2 1.3-alpha (Dolomanov et al., 2009)'
_computing_structure_refinement 'olex2.refine 1.3-alpha (Bourhis et al., 2015)'
_computing_structure_solution 'olex2.solve 1.3-alpha (Bourhis et al., 2015)'
_diffrn_ambient_temperature 100.15
_diffrn_detector_area_resol_mean 7.3910
_diffrn_measured_fraction_theta_full 0.9990
_diffrn_measured_fraction_theta_max 0.9968
_diffrn_measurement_device_type 'Bruker D8 VENTURE'
_diffrn_measurement_method '\f and \w scan'
_diffrn_radiation_type 'Mo K\a'
_diffrn_radiation_wavelength 0.71073
_diffrn_reflns_av_R_equivalents 0.0332
_diffrn_reflns_av_unetI/netI 0.0296
_diffrn_reflns_Laue_measured_fraction_full 0.9990
_diffrn_reflns_Laue_measured_fraction_max 0.9968
_diffrn_reflns_limit_h_max 18
_diffrn_reflns_limit_h_min -19
_diffrn_reflns_limit_k_max 12
_diffrn_reflns_limit_k_min -12
_diffrn_reflns_limit_l_max 40
_diffrn_reflns_limit_l_min -40
_diffrn_reflns_number 50473
_diffrn_reflns_point_group_measured_fraction_full 0.9990
_diffrn_reflns_point_group_measured_fraction_max 0.9968
_diffrn_reflns_theta_full 25.2417
_diffrn_reflns_theta_max 36.30
_diffrn_reflns_theta_min 2.44
_exptl_absorpt_coefficient_mu 0.581
_exptl_absorpt_correction_T_max 0.75
_exptl_absorpt_correction_T_min 0.67
_exptl_absorpt_correction_type multi-scan
_exptl_absorpt_process_details
;
Krause, L., Herbst-Irmer, R., Sheldrick, G. M., Stalke, D. (2015).
"Comparison of silver and molybdenum microfocus X-ray sources for
single-crystal structure determination"
J. Appl. Cryst. 48, 3-10.
doi:10.1107/S1600576714022985
;
_exptl_crystal_colour 'clear colourless'
_exptl_crystal_density_diffrn 1.761
_exptl_crystal_density_method 'not measured'
_exptl_crystal_description plate
_exptl_crystal_F_000 1179.024
_exptl_crystal_size_max 0.214
_exptl_crystal_size_mid 0.135
_exptl_crystal_size_min 0.082
_refine_diff_density_max 0.6692
_refine_diff_density_min -0.5709
_refine_diff_density_rms 0.1034
_refine_ls_d_res_high 0.6003
_refine_ls_d_res_low 8.3631
_refine_ls_goodness_of_fit_ref 1.0641
_refine_ls_hydrogen_treatment constr
_refine_ls_matrix_type full
_refine_ls_number_constraints 20
_refine_ls_number_parameters 359
_refine_ls_number_reflns 10493
_refine_ls_number_restraints 0
_refine_ls_restrained_S_all 1.0641
_refine_ls_R_factor_all 0.0437
_refine_ls_R_factor_gt 0.0306
_refine_ls_shift/su_max 0.0004
_refine_ls_shift/su_mean 0.0000
_refine_ls_structure_factor_coef Fsqd
_refine_ls_weighting_details 'w=1/[\s^2^(Fo^2^)+(0.0326P)^2^+0.6561P] where P=(Fo^2^+2Fc^2^)/3'
_refine_ls_weighting_scheme calc
_refine_ls_wR_factor_gt 0.0710
_refine_ls_wR_factor_ref 0.0778
_reflns_Friedel_coverage 0.0
_reflns_limit_h_max 19
_reflns_limit_h_min -19
_reflns_limit_k_max 12
_reflns_limit_k_min 0
_reflns_limit_l_max 40
_reflns_limit_l_min 0
_reflns_number_gt 8590
_reflns_number_total 10493
_reflns_threshold_expression I>=2u(I)
_cod_data_source_file jo0c00188_si_009.cif
_cod_data_source_block MM__030419
_cod_depositor_comments
;
The following automatic conversions were performed:

data item '_exptl_absorpt_correction_type' value 'Multi-Scan' was
changed to 'multi-scan' in accordance with the
/home/data/users/saulius/crontab/automatic-downloads/rss-feeds/ACS/lib/dictionaries/cif_core.dic
dictionary named 'cif_core.dic' version 2.4.2 last updated on
2011-04-26.

Automatic conversion script
Id: cif_fix_values 7556 2019-12-06 15:28:31Z antanas 

 Adding full bibliography for 4038125--4038126.cif.
;
_cod_database_code 4038126
_olex2_refinement_description
;
1. Twinned data refinement
 Scales: 0.99994(6)
 0.00006(6)
2. Fixed Uiso
 At 1.2 times of:
  All C(H) groups, All C(H,H) groups, All N(H,H) groups
;
_smtbx_masks_void_probe_radius 1.2
_smtbx_masks_void_truncation_radius 1.2
_olex2_submission_special_instructions 'No special instructions were received'

loop_
_space_group_symop_id
_space_group_symop_operation_xyz
1 x,y,z
2 -x,y+1/2,-z+1/2
3 -x,-y,-z
4 x,-y-1/2,z-1/2

loop_
_atom_site_label
_atom_site_type_symbol
_atom_site_fract_x
_atom_site_fract_y
_atom_site_fract_z
_atom_site_U_iso_or_equiv
_atom_site_adp_type
_atom_site_occupancy
_atom_site_refinement_flags_posn
Cl1 Cl 0.37173(2) 1.00633(3) 0.768186(11) 0.02029(5) Uani 1.000000 .
N15 N 0.71421(7) 0.83730(10) 0.84080(3) 0.01158(13) Uani 1.000000 .
N2 N 0.74903(7) 0.57154(10) 0.90599(3) 0.01154(13) Uani 1.000000 .
H2a H 0.7867(12) 0.5822(18) 0.8752(6) 0.01384(15) Uiso 1.000000 R
H2b H 0.7578(12) 0.4613(18) 0.9170(6) 0.01384(15) Uiso 1.000000 R
N5 N 0.99528(7) 0.73169(10) 0.90425(3) 0.01180(13) Uani 1.000000 .
H5a H 0.9754(12) 0.6715(18) 0.8768(6) 0.01416(15) Uiso 1.000000 R
H5b H 1.0672(12) 0.7074(17) 0.9101(6) 0.01416(15) Uiso 1.000000 R
N8 N 0.92296(7) 0.92908(10) 0.79086(3) 0.01211(13) Uani 1.000000 .
H8a H 0.8963(12) 0.8284(18) 0.7937(6) 0.01453(16) Uiso 1.000000 R
H8b H 0.9516(12) 0.9369(18) 0.7585(6) 0.01453(16) Uiso 1.000000 R
C10 C 0.70965(8) 0.96921(11) 0.80568(4) 0.01183(14) Uani 1.000000 .
C11 C 0.60596(9) 1.02764(12) 0.78227(4) 0.01466(16) Uani 1.000000 .
H11 H 0.6053(12) 1.1187(18) 0.7558(6) 0.01759(19) Uiso 1.000000 R
C12 C 0.50356(8) 0.94580(12) 0.79738(4) 0.01424(16) Uani 1.000000 .
C13 C 0.50577(8) 0.81122(12) 0.83459(4) 0.01352(15) Uani 1.000000 .
H13 H 0.4388(12) 0.7569(18) 0.8443(6) 0.01623(18) Uiso 1.000000 R
C14 C 0.61446(8) 0.76071(11) 0.85470(4) 0.01176(14) Uani 1.000000 .
C1 C 0.62473(8) 0.60733(12) 0.89243(4) 0.01446(16) Uani 1.000000 .
H1a H 0.5838(12) 0.6256(18) 0.9257(6) 0.01735(19) Uiso 1.000000 R
H1b H 0.5939(13) 0.5092(18) 0.8739(6) 0.01735(19) Uiso 1.000000 R
C3 C 0.79869(8) 0.68832(12) 0.94906(4) 0.01249(15) Uani 1.000000 .
H3a H 0.7637(12) 0.6551(18) 0.9840(6) 0.01499(18) Uiso 1.000000 R
H3b H 0.7766(12) 0.8011(18) 0.9409(6) 0.01499(18) Uiso 1.000000 R
C4 C 0.92961(8) 0.67313(12) 0.95422(4) 0.01277(15) Uani 1.000000 .
H4a H 0.9543(12) 0.7396(18) 0.9836(6) 0.01532(18) Uiso 1.000000 R
H4b H 0.9514(12) 0.5549(18) 0.9596(6) 0.01532(18) Uiso 1.000000 R
C6 C 0.98614(9) 0.91889(12) 0.89075(4) 0.01338(15) Uani 1.000000 .
H6a H 1.0383(12) 0.9750(17) 0.9164(6) 0.01605(18) Uiso 1.000000 R
H6b H 0.9049(12) 0.9532(18) 0.8992(6) 0.01605(18) Uiso 1.000000 R
C7 C 1.02064(8) 0.95581(13) 0.83171(4) 0.01399(15) Uani 1.000000 .
H7a H 1.0432(12) 1.0717(18) 0.8287(6) 0.01679(18) Uiso 1.000000 R
H7b H 1.0854(12) 0.8825(18) 0.8211(6) 0.01679(18) Uiso 1.000000 R
C9 C 0.82426(8) 1.05516(12) 0.79348(4) 0.01341(15) Uani 1.000000 .
H9a H 0.8206(12) 1.1095(18) 0.7597(6) 0.01610(18) Uiso 1.000000 R
H9b H 0.8421(12) 1.1408(18) 0.8228(6) 0.01610(18) Uiso 1.000000 R
Cl2 Cl 0.899275(19) 0.52283(3) 0.801234(9) 0.01301(4) Uani 1.000000 .
S1 S 0.787811(19) 0.30871(3) 0.482638(9) 0.01070(4) Uani 1.000000 .
F1 F 0.60400(6) 0.49894(10) 0.47364(4) 0.03294(19) Uani 1.000000 .
F2 F 0.56658(6) 0.22959(10) 0.48104(3) 0.02897(16) Uani 1.000000 .
F3 F 0.62078(7) 0.37153(10) 0.55260(3) 0.02722(15) Uani 1.000000 .
O1 O 0.85009(6) 0.45941(9) 0.49976(3) 0.01625(13) Uani 1.000000 .
O2 O 0.78250(7) 0.28122(9) 0.42323(3) 0.01730(13) Uani 1.000000 .
O3 O 0.81338(7) 0.15592(9) 0.51388(3) 0.01742(14) Uani 1.000000 .
C16 C 0.63665(9) 0.35482(13) 0.49878(4) 0.01732(17) Uani 1.000000 .
S2 S 0.81177(2) 0.91486(3) 0.640953(9) 0.01184(4) Uani 1.000000 .
F4 F 0.63391(6) 0.93669(10) 0.57177(3) 0.02593(15) Uani 1.000000 .
F5 F 0.66804(7) 0.68256(9) 0.60219(3) 0.02932(16) Uani 1.000000 .
F6 F 0.58716(6) 0.86863(10) 0.65502(3) 0.02334(14) Uani 1.000000 .
O4 O 0.79583(7) 1.09640(9) 0.65045(3) 0.01833(14) Uani 1.000000 .
O5 O 0.88832(7) 0.87322(10) 0.59602(3) 0.01894(14) Uani 1.000000 .
O6 O 0.82736(6) 0.81452(9) 0.69060(3) 0.01589(13) Uani 1.000000 .
C17 C 0.66811(9) 0.84653(13) 0.61606(4) 0.01646(17) Uani 1.000000 .

loop_
_atom_site_aniso_label
_atom_site_aniso_U_11
_atom_site_aniso_U_22
_atom_site_aniso_U_33
_atom_site_aniso_U_12
_atom_site_aniso_U_13
_atom_site_aniso_U_23
Cl1 0.01423(10) 0.02419(12) 0.02236(11) 0.00542(8) -0.00491(8) 0.00362(9)
N15 0.0117(3) 0.0116(3) 0.0114(3) -0.0000(2) 0.0005(2) 0.0010(2)
N2 0.0111(3) 0.0117(3) 0.0118(3) 0.0005(3) 0.0003(2) 0.0014(2)
N5 0.0106(3) 0.0132(3) 0.0116(3) 0.0004(3) 0.0000(2) -0.0004(2)
N8 0.0131(3) 0.0137(3) 0.0096(3) -0.0013(3) 0.0008(2) 0.0010(2)
C10 0.0134(4) 0.0114(3) 0.0107(3) 0.0004(3) 0.0008(3) 0.0002(3)
C11 0.0160(4) 0.0145(4) 0.0135(4) 0.0024(3) -0.0015(3) 0.0022(3)
C12 0.0129(4) 0.0161(4) 0.0137(4) 0.0041(3) -0.0021(3) -0.0006(3)
C13 0.0111(4) 0.0164(4) 0.0130(4) 0.0013(3) -0.0004(3) -0.0006(3)
C14 0.0114(4) 0.0127(3) 0.0112(3) 0.0000(3) 0.0001(3) 0.0002(3)
C1 0.0106(4) 0.0157(4) 0.0171(4) -0.0013(3) -0.0009(3) 0.0042(3)
C3 0.0125(4) 0.0141(4) 0.0109(3) 0.0008(3) 0.0003(3) -0.0007(3)
C4 0.0127(4) 0.0152(4) 0.0105(3) 0.0001(3) -0.0005(3) 0.0012(3)
C6 0.0164(4) 0.0128(4) 0.0109(3) -0.0003(3) -0.0011(3) -0.0000(3)
C7 0.0124(4) 0.0176(4) 0.0120(3) -0.0033(3) -0.0002(3) 0.0006(3)
C9 0.0148(4) 0.0115(4) 0.0139(4) -0.0001(3) 0.0009(3) 0.0023(3)
Cl2 0.01305(9) 0.01450(9) 0.01149(8) 0.00033(7) 0.00149(7) -0.00239(7)
S1 0.01036(9) 0.01056(9) 0.01117(9) 0.00019(7) -0.00006(7) 0.00053(6)
F1 0.0182(3) 0.0292(4) 0.0516(5) 0.0113(3) 0.0092(3) 0.0197(3)
F2 0.0151(3) 0.0340(4) 0.0377(4) -0.0098(3) -0.0022(3) -0.0010(3)
F3 0.0282(4) 0.0292(3) 0.0245(3) 0.0018(3) 0.0139(3) -0.0030(3)
O1 0.0162(3) 0.0152(3) 0.0173(3) -0.0043(2) -0.0027(2) 0.0001(2)
O2 0.0230(4) 0.0173(3) 0.0115(3) -0.0022(3) 0.0017(2) -0.0018(2)
O3 0.0173(3) 0.0143(3) 0.0206(3) 0.0020(3) -0.0003(3) 0.0057(2)
C16 0.0129(4) 0.0173(4) 0.0217(4) 0.0009(3) 0.0028(3) 0.0025(3)
S2 0.01101(9) 0.01248(9) 0.01201(9) -0.00061(7) -0.00101(7) 0.00063(7)
F4 0.0185(3) 0.0402(4) 0.0189(3) -0.0036(3) -0.0073(2) 0.0096(3)
F5 0.0296(4) 0.0212(3) 0.0370(4) -0.0079(3) -0.0054(3) -0.0093(3)
F6 0.0126(3) 0.0345(4) 0.0230(3) 0.0006(3) 0.0028(2) 0.0050(3)
O4 0.0214(4) 0.0126(3) 0.0210(3) -0.0011(3) -0.0011(3) -0.0001(2)
O5 0.0158(3) 0.0249(4) 0.0162(3) 0.0014(3) 0.0034(2) 0.0003(3)
O6 0.0163(3) 0.0171(3) 0.0142(3) -0.0012(3) -0.0026(2) 0.0037(2)
C17 0.0143(4) 0.0195(4) 0.0156(4) -0.0014(3) -0.0016(3) 0.0008(3)

loop_
_atom_type_symbol
_atom_type_scat_dispersion_real
_atom_type_scat_dispersion_imag
_atom_type_scat_Cromer_Mann_a1
_atom_type_scat_Cromer_Mann_a2
_atom_type_scat_Cromer_Mann_a3
_atom_type_scat_Cromer_Mann_a4
_atom_type_scat_Cromer_Mann_b1
_atom_type_scat_Cromer_Mann_b2
_atom_type_scat_Cromer_Mann_b3
_atom_type_scat_Cromer_Mann_b4
_atom_type_scat_Cromer_Mann_c
_atom_type_scat_source
_atom_type_scat_dispersion_source
C 0.00347 0.00161 2.31000 1.02000 1.58860 0.86500 20.84390 10.20750 0.56870 51.65120 0.215599998832 'International Tables Volume C Table 6.1.1.4 (pp. 500-502)' 'Henke, Gullikson and Davis, At. Data and Nucl. Data Tables, 1993, 54, 2'
Cl 0.14873 0.16029 11.46040 7.19640 6.25560 1.64550 0.01040 1.16620 18.51940 47.77840 -9.55739974976 'International Tables Volume C Table 6.1.1.4 (pp. 500-502)' 'Henke, Gullikson and Davis, At. Data and Nucl. Data Tables, 1993, 54, 2'
H 0.00000 0.00000 0.49300 0.32291 0.14019 0.04081 10.51090 26.12570 3.14236 57.79970 0.0030380000826 'International Tables Volume C Table 6.1.1.4 (pp. 500-502)' 'Henke, Gullikson and Davis, At. Data and Nucl. Data Tables, 1993, 54, 2'
F 0.01794 0.01033 3.53920 2.64120 1.51700 1.02430 10.28250 4.29440 0.26150 26.14760 0.277599990368 'International Tables Volume C Table 6.1.1.4 (pp. 500-502)' 'Henke, Gullikson and Davis, At. Data and Nucl. Data Tables, 1993, 54, 2'
O 0.01158 0.00611 3.04850 2.28680 1.54630 0.86700 13.27710 5.70110 0.32390 32.90890 0.250800013542 'International Tables Volume C Table 6.1.1.4 (pp. 500-502)' 'Henke, Gullikson and Davis, At. Data and Nucl. Data Tables, 1993, 54, 2'
N 0.00653 0.00323 12.21260 3.13220 2.01250 1.16630 0.00570 9.89330 28.99750 0.58260 -11.5290002823 'International Tables Volume C Table 6.1.1.4 (pp. 500-502)' 'Henke, Gullikson and Davis, At. Data and Nucl. Data Tables, 1993, 54, 2'
S 0.12424 0.12443 6.90530 5.20340 1.43790 1.58630 1.46790 22.21510 0.25360 56.17200 0.866900026798 'International Tables Volume C Table 6.1.1.4 (pp. 500-502)' 'Henke, Gullikson and Davis, At. Data and Nucl. Data Tables, 1993, 54, 2'

loop_
_geom_angle_atom_site_label_1
_geom_angle_atom_site_label_2
_geom_angle_atom_site_label_3
_geom_angle
_geom_angle_site_symmetry_1
_geom_angle_site_symmetry_3
_geom_angle_publ_flag
C14 N15 C10 118.50(8) . . ?
H2b N2 H2a 106.8(13) . . ?
C1 N2 H2a 105.9(9) . . ?
C1 N2 H2b 110.3(9) . . ?
C3 N2 H2a 110.5(9) . . ?
C3 N2 H2b 109.6(9) . . ?
C3 N2 C1 113.41(7) . . ?
H5b N5 H5a 105.0(13) . . ?
C4 N5 H5a 109.3(10) . . ?
C4 N5 H5b 106.7(9) . . ?
C6 N5 H5a 110.7(9) . . ?
C6 N5 H5b 108.5(9) . . ?
C6 N5 C4 115.96(7) . . ?
H8b N8 H8a 106.4(13) . . ?
C7 N8 H8a 110.1(9) . . ?
C7 N8 H8b 107.7(9) . . ?
C9 N8 H8a 109.5(9) . . ?
C9 N8 H8b 106.7(9) . . ?
C9 N8 C7 115.97(7) . . ?
C11 C10 N15 122.80(9) . . ?
C9 C10 N15 116.07(8) . . ?
C9 C10 C11 121.12(8) . . ?
H11 C11 C10 121.3(8) . . ?
C12 C11 C10 117.55(8) . . ?
C12 C11 H11 121.2(8) . . ?
C11 C12 Cl1 120.23(7) . . ?
C13 C12 Cl1 119.02(8) . . ?
C13 C12 C11 120.72(8) . . ?
H13 C13 C12 120.8(9) . . ?
C14 C13 C12 117.06(9) . . ?
C14 C13 H13 122.1(9) . . ?
C13 C14 N15 123.36(8) . . ?
C1 C14 N15 116.47(8) . . ?
C1 C14 C13 120.13(8) . . ?
C14 C1 N2 110.65(7) . . ?
H1a C1 N2 108.8(8) . . ?
H1a C1 C14 110.9(9) . . ?
H1b C1 N2 107.6(9) . . ?
H1b C1 C14 109.2(9) . . ?
H1b C1 H1a 109.7(12) . . ?
H3a C3 N2 106.6(8) . . ?
H3b C3 N2 109.2(8) . . ?
H3b C3 H3a 108.7(12) . . ?
C4 C3 N2 112.44(8) . . ?
C4 C3 H3a 108.8(8) . . ?
C4 C3 H3b 110.9(8) . . ?
C3 C4 N5 114.46(7) . . ?
H4a C4 N5 107.2(9) . . ?
H4a C4 C3 108.5(9) . . ?
H4b C4 N5 105.6(8) . . ?
H4b C4 C3 110.0(8) . . ?
H4b C4 H4a 111.1(12) . . ?
H6a C6 N5 105.2(8) . . ?
H6b C6 N5 106.4(8) . . ?
H6b C6 H6a 108.8(12) . . ?
C7 C6 N5 111.88(8) . . ?
C7 C6 H6a 110.8(9) . . ?
C7 C6 H6b 113.3(8) . . ?
C6 C7 N8 113.30(8) . . ?
H7a C7 N8 106.5(8) . . ?
H7a C7 C6 109.3(9) . . ?
H7b C7 N8 108.0(8) . . ?
H7b C7 C6 110.0(8) . . ?
H7b C7 H7a 109.6(12) . . ?
C10 C9 N8 111.87(7) . . ?
H9a C9 N8 107.1(9) . . ?
H9a C9 C10 110.2(9) . . ?
H9b C9 N8 108.8(8) . . ?
H9b C9 C10 109.6(8) . . ?
H9b C9 H9a 109.2(12) . . ?
O2 S1 O1 115.01(4) . . ?
O3 S1 O1 115.51(4) . . ?
O3 S1 O2 113.69(5) . . ?
C16 S1 O1 104.30(5) . . ?
C16 S1 O2 102.12(5) . . ?
C16 S1 O3 104.00(5) . . ?
F1 C16 S1 109.55(7) . . ?
F2 C16 S1 110.92(7) . . ?
F2 C16 F1 107.97(9) . . ?
F3 C16 S1 111.75(7) . . ?
F3 C16 F1 108.97(9) . . ?
F3 C16 F2 107.57(9) . . ?
O5 S2 O4 114.80(5) . . ?
O6 S2 O4 114.54(5) . . ?
O6 S2 O5 115.65(5) . . ?
C17 S2 O4 102.97(5) . . ?
C17 S2 O5 103.73(5) . . ?
C17 S2 O6 102.69(4) . . ?
F4 C17 S2 111.49(7) . . ?
F5 C17 S2 111.41(7) . . ?
F5 C17 F4 107.92(9) . . ?
F6 C17 S2 110.93(7) . . ?
F6 C17 F4 107.19(8) . . ?
F6 C17 F5 107.70(9) . . ?

loop_
_geom_bond_atom_site_label_1
_geom_bond_atom_site_label_2
_geom_bond_distance
_geom_bond_site_symmetry_2
_geom_bond_publ_flag
Cl1 C12 1.7304(9) . ?
N15 C10 1.3395(11) . ?
N15 C14 1.3376(12) . ?
N2 H2a 0.870(15) . ?
N2 H2b 0.910(14) . ?
N2 C1 1.4872(12) . ?
N2 C3 1.4968(12) . ?
N5 H5a 0.846(14) . ?
N5 H5b 0.857(14) . ?
N5 C4 1.5027(12) . ?
N5 C6 1.5063(12) . ?
N8 H8a 0.849(14) . ?
N8 H8b 0.855(15) . ?
N8 C7 1.5033(12) . ?
N8 C9 1.5043(13) . ?
C10 C11 1.3910(13) . ?
C10 C9 1.5086(13) . ?
C11 H11 0.960(14) . ?
C11 C12 1.3899(14) . ?
C12 C13 1.3875(13) . ?
C13 H13 0.910(14) . ?
C13 C14 1.3922(13) . ?
C14 C1 1.5138(13) . ?
C1 H1a 0.948(15) . ?
C1 H1b 0.956(14) . ?
C3 H3a 0.976(14) . ?
C3 H3b 0.940(14) . ?
C3 C4 1.5106(13) . ?
C4 H4a 0.925(14) . ?
C4 H4b 0.968(14) . ?
C6 H6a 0.965(14) . ?
C6 H6b 0.993(14) . ?
C6 C7 1.5152(13) . ?
C7 H7a 0.947(14) . ?
C7 H7b 0.975(14) . ?
C9 H9a 0.923(14) . ?
C9 H9b 0.996(14) . ?
S1 O1 1.4394(7) . ?
S1 O2 1.4560(8) . ?
S1 O3 1.4451(7) . ?
S1 C16 1.8170(10) . ?
F1 C16 1.3351(12) . ?
F2 C16 1.3371(12) . ?
F3 C16 1.3245(13) . ?
S2 O4 1.4527(8) . ?
S2 O5 1.4416(8) . ?
S2 O6 1.4468(7) . ?
S2 C17 1.8301(10) . ?
F4 C17 1.3406(12) . ?
F5 C17 1.3280(12) . ?
F6 C17 1.3407(12) . ?

loop_
_geom_hbond_atom_site_label_D
_geom_hbond_atom_site_label_H
_geom_hbond_atom_site_label_A
_geom_hbond_distance_DH
_geom_hbond_distance_HA
_geom_hbond_distance_DA
_geom_hbond_angle_DHA
_geom_hbond_site_symmetry_A
N2 H2b O2 0.910(14) 1.927(14) 2.8213(11) 167.2(13) 4_566

loop_
_geom_torsion_atom_site_label_1
_geom_torsion_atom_site_label_2
_geom_torsion_atom_site_label_3
_geom_torsion_atom_site_label_4
_geom_torsion
_geom_torsion_site_symmetry_1
_geom_torsion_site_symmetry_2
_geom_torsion_site_symmetry_3
_geom_torsion_site_symmetry_4
_geom_torsion_publ_flag
Cl1 C12 C11 C10 -177.75(7) . . . . ?
Cl1 C12 C13 C14 176.52(7) . . . . ?
N15 C10 C11 C12 1.25(11) . . . . ?
N15 C10 C9 N8 36.62(9) . . . . ?
N15 C14 C13 C12 1.45(11) . . . . ?
N15 C14 C1 N2 -0.78(9) . . . . ?
N2 C1 C14 C13 176.72(7) . . . . ?
N2 C3 C4 N5 65.98(8) . . . . ?
N5 C6 C7 N8 83.94(8) . . . . ?
N8 C9 C10 C11 -144.62(8) . . . . ?
C10 C11 C12 C13 0.17(11) . . . . ?
C11 C12 C13 C14 -1.43(11) . . . . ?
C12 C13 C14 C1 -175.87(8) . . . . ?

loop_
_twin_individual_id
_twin_individual_mass_fraction_refined
1 0.99994(6)
2 0.00006(6)
